data_2237974
loop_
_publ_author_name
'Rose, Bradley D.'
'Zakharov, Lev N.'
'Haley, Michael M.'

_publ_section_title
;
 6,12-Bis[(tricyclohexylsilyl)ethynyl]indeno[1,2-<i>b</i>]fluorene
;
_journal_coeditor_code PK2470
_journal_issue 6
_journal_name_full 'Acta Crystallographica Section E'
_journal_page_first o890
_journal_paper_doi 10.1107/S160053681301218X
_journal_volume 69
_journal_year 2013
_chemical_formula_iupac 'C60 H76 Si2'
_chemical_formula_moiety 'C60 H76 Si2'
_chemical_formula_sum 'C60 H76 Si2'
_chemical_formula_weight 853.39
_chemical_name_systematic
;
6,12-Bis[(tricyclohexylsilyl)ethynyl]indeno[1,2-<i>b</i>]fluorene
;
_space_group_IT_number 15
_symmetry_cell_setting monoclinic
_symmetry_space_group_name_Hall '-C 2yc'
_symmetry_space_group_name_H-M 'C 1 2/c 1'
_atom_sites_solution_hydrogens geom
_atom_sites_solution_primary direct
_atom_sites_solution_secondary difmap
_audit_creation_method SHELXTL
_cell_angle_alpha 90.00
_cell_angle_beta 103.017(7)
_cell_angle_gamma 90.00
_cell_formula_units_Z 4
_cell_length_a 20.219(7)
_cell_length_b 7.246(2)
_cell_length_c 33.885(11)
_cell_measurement_reflns_used 547
_cell_measurement_temperature 193(2)
_cell_measurement_theta_max 15.40
_cell_measurement_theta_min 2.64
_cell_volume 4837(3)
_computing_cell_refinement 'SAINT (Bruker, 2000)'
_computing_data_collection 'SMART (Bruker, 2000)'
_computing_data_reduction 'SAINT (Bruker, 2000)'
_computing_molecular_graphics 'XP in SHELXTL (Sheldrick, 2008)'
_computing_publication_material 'SHELXTL (Sheldrick, 2008)'
_computing_structure_refinement 'XL in SHELXTL (Sheldrick, 2008)'
_computing_structure_solution 'XS in SHELXTL (Sheldrick, 2008)'
_diffrn_ambient_temperature 193(2)
_diffrn_measured_fraction_theta_full 1.000
_diffrn_measured_fraction_theta_max 1.000
_diffrn_measurement_device_type 'Bruker APEX CCD area-detector'
_diffrn_measurement_method '\f and \w scans'
_diffrn_radiation_monochromator graphite
_diffrn_radiation_source 'fine-focus sealed tube'
_diffrn_radiation_type MoK\a
_diffrn_radiation_wavelength 0.71073
_diffrn_reflns_av_R_equivalents 0.1756
_diffrn_reflns_av_sigmaI/netI 0.1455
_diffrn_reflns_limit_h_max 24
_diffrn_reflns_limit_h_min -24
_diffrn_reflns_limit_k_max 8
_diffrn_reflns_limit_k_min -8
_diffrn_reflns_limit_l_max 40
_diffrn_reflns_limit_l_min -40
_diffrn_reflns_number 22528
_diffrn_reflns_theta_full 25.00
_diffrn_reflns_theta_max 25.00
_diffrn_reflns_theta_min 2.07
_diffrn_standards_number 0
_exptl_absorpt_coefficient_mu 0.112
_exptl_absorpt_correction_T_max 0.9989
_exptl_absorpt_correction_T_min 0.9911
_exptl_absorpt_correction_type multi-scan
_exptl_absorpt_process_details '(SADABS; Bruker, 2000)'
_exptl_crystal_colour purple
_exptl_crystal_density_diffrn 1.172
_exptl_crystal_density_method 'not measured'
_exptl_crystal_description block
_exptl_crystal_F_000 1856
_exptl_crystal_size_max 0.08
_exptl_crystal_size_mid 0.03
_exptl_crystal_size_min 0.01
_refine_diff_density_max 0.265
_refine_diff_density_min -0.282
_refine_ls_extinction_method none
_refine_ls_goodness_of_fit_ref 1.006
_refine_ls_hydrogen_treatment constr
_refine_ls_matrix_type full
_refine_ls_number_parameters 280
_refine_ls_number_reflns 4268
_refine_ls_number_restraints 0
_refine_ls_restrained_S_all 1.006
_refine_ls_R_factor_all 0.1672
_refine_ls_R_factor_gt 0.0761
_refine_ls_shift/su_max 0.001
_refine_ls_shift/su_mean 0.000
_refine_ls_structure_factor_coef Fsqd
_refine_ls_weighting_details 'calc w=1/[\s^2^(Fo^2^)+(0.0419P)^2^] where P=(Fo^2^+2Fc^2^)/3'
_refine_ls_weighting_scheme calc
_refine_ls_wR_factor_gt 0.1195
_refine_ls_wR_factor_ref 0.1506
_reflns_number_gt 2181
_reflns_number_total 4268
_reflns_threshold_expression I>2\s(I)
_cod_data_source_file pk2470.cif
_cod_data_source_block I
_cod_original_sg_symbol_H-M 'C 2/c'
_cod_database_code 2237974
_cod_database_fobs_code 2237974

loop_
_symmetry_equiv_pos_as_xyz
'x, y, z'
'-x, y, -z+1/2'
'x+1/2, y+1/2, z'
'-x+1/2, y+1/2, -z+1/2'
'-x, -y, -z'
'x, -y, z-1/2'
'-x+1/2, -y+1/2, -z'
'x+1/2, -y+1/2, z-1/2'

loop_
_atom_site_type_symbol
_atom_site_label
_atom_site_fract_x
_atom_site_fract_y
_atom_site_fract_z
_atom_site_U_iso_or_equiv
_atom_site_adp_type
_atom_site_calc_flag
_atom_site_refinement_flags
_atom_site_occupancy
_atom_site_symmetry_multiplicity
Si Si1 0.64679(6) 0.27756(16) 0.85715(3) 0.0270(3) Uani d . 1 1
C C1 0.5070(2) 0.1499(5) 0.97336(11) 0.0288(10) Uani d . 1 1
H H1A 0.5123 0.2479 0.9557 0.035 Uiso calc R 1 1
C C2 0.5493(2) -0.0092(5) 0.97752(11) 0.0246(10) Uani d . 1 1
C C3 0.5413(2) -0.1567(5) 1.00438(11) 0.0260(10) Uani d . 1 1
C C4 0.5924(2) -0.2973(6) 1.00215(11) 0.0286(10) Uani d . 1 1
C C5 0.63048(19) -0.2320(5) 0.97507(10) 0.0244(9) Uani d . 1 1
C C6 0.60219(19) -0.0535(5) 0.95896(11) 0.0249(10) Uani d . 1 1
C C7 0.6839(2) -0.3316(6) 0.96734(12) 0.0347(11) Uani d . 1 1
H H7A 0.7103 -0.2852 0.9496 0.042 Uiso calc R 1 1
C C8 0.6983(2) -0.5026(6) 0.98614(13) 0.0391(12) Uani d . 1 1
H H8A 0.7350 -0.5739 0.9812 0.047 Uiso calc R 1 1
C C9 0.6603(2) -0.5689(6) 1.01174(13) 0.0415(12) Uani d . 1 1
H H9A 0.6703 -0.6870 1.0238 0.050 Uiso calc R 1 1
C C10 0.6070(2) -0.4658(6) 1.02035(12) 0.0362(11) Uani d . 1 1
H H10A 0.5813 -0.5116 1.0385 0.043 Uiso calc R 1 1
C C11 0.6207(2) 0.0464(5) 0.92737(12) 0.0270(10) Uani d . 1 1
C C12 0.63409(19) 0.1298(6) 0.89918(12) 0.0280(10) Uani d . 1 1
C C13 0.6609(2) 0.1232(5) 0.81513(11) 0.0298(10) Uani d . 1 1
H H13A 0.7043 0.0559 0.8263 0.036 Uiso calc R 1 1
C C14 0.6076(2) -0.0260(6) 0.80074(13) 0.0441(13) Uani d . 1 1
H H14A 0.6024 -0.1011 0.8243 0.053 Uiso calc R 1 1
H H14B 0.5634 0.0337 0.7893 0.053 Uiso calc R 1 1
C C15 0.6257(3) -0.1525(6) 0.76890(13) 0.0506(14) Uani d . 1 1
H H15A 0.6669 -0.2239 0.7812 0.061 Uiso calc R 1 1
H H15B 0.5882 -0.2411 0.7595 0.061 Uiso calc R 1 1
C C16 0.6381(2) -0.0457(6) 0.73328(13) 0.0490(13) Uani d . 1 1
H H16A 0.5952 0.0117 0.7186 0.059 Uiso calc R 1 1
H H16B 0.6539 -0.1307 0.7144 0.059 Uiso calc R 1 1
C C17 0.6908(3) 0.1026(7) 0.74695(13) 0.0551(14) Uani d . 1 1
H H17A 0.6956 0.1765 0.7232 0.066 Uiso calc R 1 1
H H17B 0.7351 0.0436 0.7584 0.066 Uiso calc R 1 1
C C18 0.6726(2) 0.2297(6) 0.77841(12) 0.0451(13) Uani d . 1 1
H H18A 0.6310 0.2994 0.7660 0.054 Uiso calc R 1 1
H H18B 0.7098 0.3198 0.7874 0.054 Uiso calc R 1 1
C C19 0.72462(19) 0.4184(5) 0.87874(12) 0.0272(10) Uani d . 1 1
H H19A 0.7183 0.4628 0.9056 0.033 Uiso calc R 1 1
C C20 0.7901(2) 0.3061(5) 0.88827(12) 0.0336(11) Uani d . 1 1
H H20A 0.7841 0.1995 0.9054 0.040 Uiso calc R 1 1
H H20B 0.7990 0.2574 0.8627 0.040 Uiso calc R 1 1
C C21 0.8510(2) 0.4179(6) 0.90996(13) 0.0396(12) Uani d . 1 1
H H21A 0.8924 0.3405 0.9141 0.048 Uiso calc R 1 1
H H21B 0.8446 0.4559 0.9369 0.048 Uiso calc R 1 1
C C22 0.8603(2) 0.5878(6) 0.88565(13) 0.0415(12) Uani d . 1 1
H H22A 0.8988 0.6617 0.9010 0.050 Uiso calc R 1 1
H H22B 0.8714 0.5494 0.8599 0.050 Uiso calc R 1 1
C C23 0.7967(2) 0.7052(6) 0.87667(13) 0.0435(12) Uani d . 1 1
H H23A 0.8033 0.8104 0.8593 0.052 Uiso calc R 1 1
H H23B 0.7887 0.7557 0.9023 0.052 Uiso calc R 1 1
C C24 0.7351(2) 0.5942(5) 0.85547(13) 0.0372(12) Uani d . 1 1
H H24A 0.7405 0.5593 0.8281 0.045 Uiso calc R 1 1
H H24B 0.6941 0.6726 0.8521 0.045 Uiso calc R 1 1
C C25 0.5693(2) 0.4297(6) 0.84335(12) 0.0308(11) Uani d . 1 1
H H25A 0.5749 0.5091 0.8202 0.037 Uiso calc R 1 1
C C26 0.5644(2) 0.5583(6) 0.87825(13) 0.0390(12) Uani d . 1 1
H H26A 0.6055 0.6367 0.8847 0.047 Uiso calc R 1 1
H H26B 0.5634 0.4832 0.9025 0.047 Uiso calc R 1 1
C C27 0.5016(2) 0.6826(6) 0.86891(15) 0.0476(13) Uani d . 1 1
H H27A 0.4994 0.7555 0.8933 0.057 Uiso calc R 1 1
H H27B 0.5053 0.7699 0.8470 0.057 Uiso calc R 1 1
C C28 0.4383(2) 0.5714(6) 0.85617(15) 0.0498(13) Uani d . 1 1
H H28A 0.3988 0.6555 0.8489 0.060 Uiso calc R 1 1
H H28B 0.4321 0.4938 0.8791 0.060 Uiso calc R 1 1
C C29 0.4407(2) 0.4491(7) 0.82035(15) 0.0549(14) Uani d . 1 1
H H29A 0.4420 0.5270 0.7965 0.066 Uiso calc R 1 1
H H29B 0.3992 0.3725 0.8137 0.066 Uiso calc R 1 1
C C30 0.5032(2) 0.3236(6) 0.82947(14) 0.0494(14) Uani d . 1 1
H H30A 0.4986 0.2343 0.8508 0.059 Uiso calc R 1 1
H H30B 0.5051 0.2526 0.8048 0.059 Uiso calc R 1 1

loop_
_atom_site_aniso_label
_atom_site_aniso_U_11
_atom_site_aniso_U_22
_atom_site_aniso_U_33
_atom_site_aniso_U_12
_atom_site_aniso_U_13
_atom_site_aniso_U_23
Si1 0.0259(7) 0.0320(7) 0.0262(6) 0.0027(6) 0.0122(5) 0.0036(6)
C1 0.032(3) 0.028(3) 0.027(2) -0.006(2) 0.007(2) 0.0055(19)
C2 0.026(2) 0.026(2) 0.022(2) -0.001(2) 0.0062(19) 0.0042(19)
C3 0.028(2) 0.028(2) 0.023(2) -0.003(2) 0.009(2) 0.0007(19)
C4 0.034(3) 0.029(3) 0.025(2) -0.002(2) 0.009(2) 0.003(2)
C5 0.026(2) 0.027(2) 0.020(2) 0.000(2) 0.0050(18) -0.0040(19)
C6 0.024(2) 0.030(3) 0.022(2) -0.003(2) 0.009(2) -0.003(2)
C7 0.035(3) 0.043(3) 0.029(3) 0.002(2) 0.011(2) -0.001(2)
C8 0.040(3) 0.045(3) 0.033(3) 0.009(2) 0.010(2) -0.004(2)
C9 0.050(3) 0.037(3) 0.038(3) 0.013(2) 0.011(3) 0.004(2)
C10 0.042(3) 0.038(3) 0.031(3) 0.001(2) 0.014(2) 0.005(2)
C11 0.026(2) 0.027(3) 0.029(2) 0.002(2) 0.009(2) -0.002(2)
C12 0.024(2) 0.032(3) 0.028(3) 0.001(2) 0.007(2) 0.000(2)
C13 0.029(3) 0.033(3) 0.028(2) 0.005(2) 0.010(2) 0.004(2)
C14 0.051(3) 0.041(3) 0.047(3) 0.000(2) 0.026(3) -0.005(2)
C15 0.071(4) 0.043(3) 0.040(3) 0.002(3) 0.016(3) -0.009(2)
C16 0.061(3) 0.053(3) 0.035(3) 0.010(3) 0.014(3) -0.007(3)
C17 0.067(4) 0.068(4) 0.039(3) -0.001(3) 0.032(3) -0.005(3)
C18 0.063(3) 0.052(3) 0.027(2) -0.009(3) 0.025(2) -0.006(2)
C19 0.029(2) 0.031(3) 0.024(2) 0.002(2) 0.011(2) 0.001(2)
C20 0.037(3) 0.036(3) 0.031(3) 0.003(2) 0.012(2) 0.002(2)
C21 0.030(3) 0.047(3) 0.041(3) -0.006(2) 0.005(2) 0.002(2)
C22 0.029(3) 0.056(3) 0.042(3) -0.008(2) 0.012(2) 0.004(2)
C23 0.042(3) 0.042(3) 0.049(3) -0.009(3) 0.016(2) 0.002(3)
C24 0.032(3) 0.033(3) 0.046(3) -0.001(2) 0.009(2) 0.009(2)
C25 0.029(3) 0.033(3) 0.033(3) 0.002(2) 0.014(2) 0.001(2)
C26 0.026(3) 0.035(3) 0.055(3) 0.001(2) 0.008(2) -0.011(2)
C27 0.029(3) 0.040(3) 0.078(4) 0.005(2) 0.020(3) -0.009(3)
C28 0.032(3) 0.051(3) 0.069(4) 0.010(2) 0.016(3) -0.006(3)
C29 0.033(3) 0.064(4) 0.065(4) 0.005(3) 0.006(3) -0.013(3)
C30 0.031(3) 0.053(3) 0.059(3) 0.014(2) -0.001(2) -0.019(3)

loop_
_atom_type_symbol
_atom_type_description
_atom_type_scat_dispersion_real
_atom_type_scat_dispersion_imag
_atom_type_scat_source
C C 0.0033 0.0016 'International Tables Vol C Tables 4.2.6.8 and 6.1.1.4'
H H 0.0000 0.0000 'International Tables Vol C Tables 4.2.6.8 and 6.1.1.4'
Si Si 0.0817 0.0704 'International Tables Vol C Tables 4.2.6.8 and 6.1.1.4'

loop_
_geom_angle_atom_site_label_1
_geom_angle_atom_site_label_2
_geom_angle_atom_site_label_3
_geom_angle_site_symmetry_1
_geom_angle
C12 Si1 C19 . 105.33(18)
C12 Si1 C13 . 108.07(18)
C19 Si1 C13 . 111.14(18)
C12 Si1 C25 . 106.13(18)
C19 Si1 C25 . 110.79(18)
C13 Si1 C25 . 114.77(19)
C3 C1 C2 5_657 117.7(4)
C3 C1 H1A 5_657 121.2
C2 C1 H1A . 121.2
C6 C2 C1 . 130.3(4)
C6 C2 C3 . 108.7(3)
C1 C2 C3 . 121.0(3)
C1 C3 C2 5_657 121.3(4)
C1 C3 C4 5_657 131.0(4)
C2 C3 C4 . 107.7(3)
C10 C4 C5 . 120.0(4)
C10 C4 C3 . 132.8(4)
C5 C4 C3 . 107.2(3)
C7 C5 C4 . 121.1(4)
C7 C5 C6 . 130.5(4)
C4 C5 C6 . 108.3(3)
C2 C6 C11 . 125.8(4)
C2 C6 C5 . 108.0(3)
C11 C6 C5 . 125.9(3)
C5 C7 C8 . 118.3(4)
C5 C7 H7A . 120.9
C8 C7 H7A . 120.9
C9 C8 C7 . 120.8(4)
C9 C8 H8A . 119.6
C7 C8 H8A . 119.6
C8 C9 C10 . 121.0(4)
C8 C9 H9A . 119.5
C10 C9 H9A . 119.5
C4 C10 C9 . 118.8(4)
C4 C10 H10A . 120.6
C9 C10 H10A . 120.6
C12 C11 C6 . 177.3(4)
C11 C12 Si1 . 173.1(4)
C14 C13 C18 . 109.0(3)
C14 C13 Si1 . 116.4(3)
C18 C13 Si1 . 113.2(3)
C14 C13 H13A . 105.8
C18 C13 H13A . 105.8
Si1 C13 H13A . 105.8
C15 C14 C13 . 112.8(4)
C15 C14 H14A . 109.0
C13 C14 H14A . 109.0
C15 C14 H14B . 109.0
C13 C14 H14B . 109.0
H14A C14 H14B . 107.8
C16 C15 C14 . 111.7(4)
C16 C15 H15A . 109.3
C14 C15 H15A . 109.3
C16 C15 H15B . 109.3
C14 C15 H15B . 109.3
H15A C15 H15B . 107.9
C15 C16 C17 . 110.7(4)
C15 C16 H16A . 109.5
C17 C16 H16A . 109.5
C15 C16 H16B . 109.5
C17 C16 H16B . 109.5
H16A C16 H16B . 108.1
C16 C17 C18 . 112.5(4)
C16 C17 H17A . 109.1
C18 C17 H17A . 109.1
C16 C17 H17B . 109.1
C18 C17 H17B . 109.1
H17A C17 H17B . 107.8
C17 C18 C13 . 111.8(4)
C17 C18 H18A . 109.2
C13 C18 H18A . 109.2
C17 C18 H18B . 109.2
C13 C18 H18B . 109.2
H18A C18 H18B . 107.9
C20 C19 C24 . 109.7(3)
C20 C19 Si1 . 113.8(3)
C24 C19 Si1 . 116.7(3)
C20 C19 H19A . 105.1
C24 C19 H19A . 105.1
Si1 C19 H19A . 105.1
C21 C20 C19 . 112.9(3)
C21 C20 H20A . 109.0
C19 C20 H20A . 109.0
C21 C20 H20B . 109.0
C19 C20 H20B . 109.0
H20A C20 H20B . 107.8
C20 C21 C22 . 110.9(3)
C20 C21 H21A . 109.5
C22 C21 H21A . 109.5
C20 C21 H21B . 109.5
C22 C21 H21B . 109.5
H21A C21 H21B . 108.1
C23 C22 C21 . 111.2(3)
C23 C22 H22A . 109.4
C21 C22 H22A . 109.4
C23 C22 H22B . 109.4
C21 C22 H22B . 109.4
H22A C22 H22B . 108.0
C22 C23 C24 . 111.5(4)
C22 C23 H23A . 109.3
C24 C23 H23A . 109.3
C22 C23 H23B . 109.3
C24 C23 H23B . 109.3
H23A C23 H23B . 108.0
C23 C24 C19 . 112.9(3)
C23 C24 H24A . 109.0
C19 C24 H24A . 109.0
C23 C24 H24B . 109.0
C19 C24 H24B . 109.0
H24A C24 H24B . 107.8
C30 C25 C26 . 110.1(3)
C30 C25 Si1 . 113.8(3)
C26 C25 Si1 . 111.1(3)
C30 C25 H25A . 107.2
C26 C25 H25A . 107.2
Si1 C25 H25A . 107.2
C25 C26 C27 . 113.2(4)
C25 C26 H26A . 108.9
C27 C26 H26A . 108.9
C25 C26 H26B . 108.9
C27 C26 H26B . 108.9
H26A C26 H26B . 107.7
C28 C27 C26 . 111.1(4)
C28 C27 H27A . 109.4
C26 C27 H27A . 109.4
C28 C27 H27B . 109.4
C26 C27 H27B . 109.4
H27A C27 H27B . 108.0
C27 C28 C29 . 111.6(4)
C27 C28 H28A . 109.3
C29 C28 H28A . 109.3
C27 C28 H28B . 109.3
C29 C28 H28B . 109.3
H28A C28 H28B . 108.0
C28 C29 C30 . 111.2(4)
C28 C29 H29A . 109.4
C30 C29 H29A . 109.4
C28 C29 H29B . 109.4
C30 C29 H29B . 109.4
H29A C29 H29B . 108.0
C25 C30 C29 . 112.9(4)
C25 C30 H30A . 109.0
C29 C30 H30A . 109.0
C25 C30 H30B . 109.0
C29 C30 H30B . 109.0
H30A C30 H30B . 107.8

loop_
_geom_bond_atom_site_label_1
_geom_bond_atom_site_label_2
_geom_bond_site_symmetry_2
_geom_bond_distance
Si1 C12 . 1.845(4)
Si1 C19 . 1.880(4)
Si1 C13 . 1.882(4)
Si1 C25 . 1.887(4)
C1 C3 5_657 1.364(5)
C1 C2 . 1.423(5)
C1 H1A . 0.9500
C2 C6 . 1.395(5)
C2 C3 . 1.437(5)
C3 C1 5_657 1.364(5)
C3 C4 . 1.465(5)
C4 C10 . 1.370(5)
C4 C5 . 1.406(5)
C5 C7 . 1.372(5)
C5 C6 . 1.469(5)
C6 C11 . 1.411(5)
C7 C8 . 1.394(5)
C7 H7A . 0.9500
C8 C9 . 1.370(5)
C8 H8A . 0.9500
C9 C10 . 1.394(5)
C9 H9A . 0.9500
C10 H10A . 0.9500
C11 C12 . 1.211(5)
C13 C14 . 1.528(5)
C13 C18 . 1.528(5)
C13 H13A . 1.0000
C14 C15 . 1.522(5)
C14 H14A . 0.9900
C14 H14B . 0.9900
C15 C16 . 1.502(6)
C15 H15A . 0.9900
C15 H15B . 0.9900
C16 C17 . 1.510(6)
C16 H16A . 0.9900
C16 H16B . 0.9900
C17 C18 . 1.515(5)
C17 H17A . 0.9900
C17 H17B . 0.9900
C18 H18A . 0.9900
C18 H18B . 0.9900
C19 C20 . 1.525(5)
C19 C24 . 1.537(5)
C19 H19A . 1.0000
C20 C21 . 1.519(5)
C20 H20A . 0.9900
C20 H20B . 0.9900
C21 C22 . 1.516(5)
C21 H21A . 0.9900
C21 H21B . 0.9900
C22 C23 . 1.514(5)
C22 H22A . 0.9900
C22 H22B . 0.9900
C23 C24 . 1.521(5)
C23 H23A . 0.9900
C23 H23B . 0.9900
C24 H24A . 0.9900
C24 H24B . 0.9900
C25 C30 . 1.521(5)
C25 C26 . 1.527(5)
C25 H25A . 1.0000
C26 C27 . 1.530(5)
C26 H26A . 0.9900
C26 H26B . 0.9900
C27 C28 . 1.492(6)
C27 H27A . 0.9900
C27 H27B . 0.9900
C28 C29 . 1.512(6)
C28 H28A . 0.9900
C28 H28B . 0.9900
C29 C30 . 1.531(5)
C29 H29A . 0.9900
C29 H29B . 0.9900
C30 H30A . 0.9900
C30 H30B . 0.9900

loop_
_geom_torsion_atom_site_label_1
_geom_torsion_atom_site_label_2
_geom_torsion_atom_site_label_3
_geom_torsion_atom_site_label_4
_geom_torsion_site_symmetry_1
_geom_torsion_site_symmetry_4
_geom_torsion
C3 C1 C2 C6 5_657 . -179.9(4)
C3 C1 C2 C3 5_657 . -0.3(6)
C6 C2 C3 C1 . 5_657 180.0(4)
C1 C2 C3 C1 . 5_657 0.3(6)
C6 C2 C3 C4 . . 0.4(4)
C1 C2 C3 C4 . . -179.3(3)
C1 C3 C4 C10 5_657 . 2.0(8)
C2 C3 C4 C10 . . -178.5(4)
C1 C3 C4 C5 5_657 . -178.5(4)
C2 C3 C4 C5 . . 1.1(4)
C10 C4 C5 C7 . . -2.1(6)
C3 C4 C5 C7 . . 178.3(4)
C10 C4 C5 C6 . . 177.6(4)
C3 C4 C5 C6 . . -2.0(4)
C1 C2 C6 C11 . . -7.7(7)
C3 C2 C6 C11 . . 172.6(4)
C1 C2 C6 C5 . . 178.1(4)
C3 C2 C6 C5 . . -1.6(4)
C7 C5 C6 C2 . . -178.0(4)
C4 C5 C6 C2 . . 2.3(4)
C7 C5 C6 C11 . . 7.8(7)
C4 C5 C6 C11 . . -171.9(4)
C4 C5 C7 C8 . . 1.9(6)
C6 C5 C7 C8 . . -177.8(4)
C5 C7 C8 C9 . . -0.2(6)
C7 C8 C9 C10 . . -1.4(7)
C5 C4 C10 C9 . . 0.6(6)
C3 C4 C10 C9 . . -179.9(4)
C8 C9 C10 C4 . . 1.1(7)
C2 C6 C11 C12 . . -69(9)
C5 C6 C11 C12 . . 104(9)
C6 C11 C12 Si1 . . 75(10)
C19 Si1 C12 C11 . . 99(3)
C13 Si1 C12 C11 . . -142(3)
C25 Si1 C12 C11 . . -19(3)
C12 Si1 C13 C14 . . 52.9(4)
C19 Si1 C13 C14 . . 168.0(3)
C25 Si1 C13 C14 . . -65.3(4)
C12 Si1 C13 C18 . . -179.6(3)
C19 Si1 C13 C18 . . -64.5(4)
C25 Si1 C13 C18 . . 62.2(4)
C18 C13 C14 C15 . . 54.6(5)
Si1 C13 C14 C15 . . -175.9(3)
C13 C14 C15 C16 . . -55.5(5)
C14 C15 C16 C17 . . 53.9(5)
C15 C16 C17 C18 . . -54.7(5)
C16 C17 C18 C13 . . 55.9(5)
C14 C13 C18 C17 . . -54.4(5)
Si1 C13 C18 C17 . . 174.3(3)
C12 Si1 C19 C20 . . 69.1(3)
C13 Si1 C19 C20 . . -47.7(3)
C25 Si1 C19 C20 . . -176.5(3)
C12 Si1 C19 C24 . . -161.5(3)
C13 Si1 C19 C24 . . 81.7(3)
C25 Si1 C19 C24 . . -47.1(3)
C24 C19 C20 C21 . . 53.6(4)
Si1 C19 C20 C21 . . -173.6(3)
C19 C20 C21 C22 . . -56.2(5)
C20 C21 C22 C23 . . 56.1(5)
C21 C22 C23 C24 . . -55.3(5)
C22 C23 C24 C19 . . 54.2(5)
C20 C19 C24 C23 . . -52.4(5)
Si1 C19 C24 C23 . . 176.3(3)
C12 Si1 C25 C30 . . -60.6(3)
C19 Si1 C25 C30 . . -174.4(3)
C13 Si1 C25 C30 . . 58.7(4)
C12 Si1 C25 C26 . . 64.3(3)
C19 Si1 C25 C26 . . -49.5(3)
C13 Si1 C25 C26 . . -176.4(3)
C30 C25 C26 C27 . . -52.0(5)
Si1 C25 C26 C27 . . -179.0(3)
C25 C26 C27 C28 . . 54.7(5)
C26 C27 C28 C29 . . -55.9(5)
C27 C28 C29 C30 . . 56.0(6)
C26 C25 C30 C29 . . 51.8(5)
Si1 C25 C30 C29 . . 177.3(3)
C28 C29 C30 C25 . . -54.4(5)
